data_1512655
loop_
_publ_author_name
'Anastasia V. Safronova'
'Leonid N. Bochkarev'
'Irina P. Malysheva'
'Evgenii V. Baranov'

_publ_section_title
;
 Facile synthesis of rare-earth pyrazolonates by the reaction of
 rare-earth metals with 1-phenyl-3-methyl-4-isobutyryl-5-pyrazolone.
 Crystal structures of [Ln(PMIP)3]2 (Ln = Y, Gd, Tb, Er, Tm)
;
_journal_name_full
;
Inorganica Chimica Acta
;
_journal_page_first 454
_journal_page_last 458
_journal_paper_doi 10.1016/j.ica.2012.03.032
_journal_volume 392
_journal_year 2012
_chemical_formula_sum 'C84 H90 Er2 N12 O12'
_chemical_formula_weight 1794.20
_space_group_IT_number 14
_symmetry_cell_setting monoclinic
_symmetry_space_group_name_Hall '-P 2yn'
_symmetry_space_group_name_H-M 'P 1 21/n 1'
_atom_sites_solution_hydrogens geom
_atom_sites_solution_primary direct
_atom_sites_solution_secondary difmap
_cell_angle_alpha 90.00
_cell_angle_beta 92.607(2)
_cell_angle_gamma 90.00
_cell_formula_units_Z 2
_cell_length_a 13.4993(11)
_cell_length_b 12.6666(11)
_cell_length_c 23.5158(19)
_cell_measurement_reflns_used 900
_cell_measurement_temperature 100(2)
_cell_measurement_theta_max 30
_cell_measurement_theta_min 2
_cell_volume 4016.8(6)
_computing_cell_refinement 'Bruker SMART'
_computing_data_collection 'Bruker SMART'
_computing_data_reduction 'Bruker SHELXTL'
_computing_molecular_graphics 'Bruker SHELXTL'
_computing_publication_material 'Bruker SHELXTL'
_computing_structure_refinement 'SHELXL-97 (Sheldrick, 1997)'
_computing_structure_solution 'SHELXS-97 (Sheldrick, 1990)'
_diffrn_ambient_temperature 100(2)
_diffrn_measured_fraction_theta_full 0.996
_diffrn_measured_fraction_theta_max 0.996
_diffrn_measurement_device_type 'CCD area detector'
_diffrn_measurement_method 'phi and omega scans'
_diffrn_radiation_monochromator graphite
_diffrn_radiation_source 'fine-focus sealed tube'
_diffrn_radiation_type MoK\a
_diffrn_radiation_wavelength 0.71073
_diffrn_reflns_av_R_equivalents 0.1440
_diffrn_reflns_av_sigmaI/netI 0.1265
_diffrn_reflns_limit_h_max 16
_diffrn_reflns_limit_h_min -16
_diffrn_reflns_limit_k_max 15
_diffrn_reflns_limit_k_min -15
_diffrn_reflns_limit_l_max 29
_diffrn_reflns_limit_l_min -29
_diffrn_reflns_number 33827
_diffrn_reflns_theta_full 26.00
_diffrn_reflns_theta_max 26.00
_diffrn_reflns_theta_min 2.34
_exptl_absorpt_coefficient_mu 2.143
_exptl_absorpt_correction_T_max 0.8305
_exptl_absorpt_correction_T_min 0.5125
_exptl_absorpt_correction_type multi-scan
_exptl_absorpt_process_details 'SADABS (Sheldrick, 1998)'
_exptl_crystal_colour yellow
_exptl_crystal_density_diffrn 1.483
_exptl_crystal_density_method 'not measured'
_exptl_crystal_description plate
_exptl_crystal_F_000 1820
_exptl_crystal_size_max 0.36
_exptl_crystal_size_mid 0.25
_exptl_crystal_size_min 0.09
_refine_diff_density_max 1.254
_refine_diff_density_min -1.134
_refine_diff_density_rms 0.148
_refine_ls_extinction_method none
_refine_ls_goodness_of_fit_ref 0.992
_refine_ls_hydrogen_treatment constr
_refine_ls_matrix_type full
_refine_ls_number_parameters 493
_refine_ls_number_reflns 7873
_refine_ls_number_restraints 22
_refine_ls_restrained_S_all 0.994
_refine_ls_R_factor_all 0.1185
_refine_ls_R_factor_gt 0.0554
_refine_ls_shift/su_max 0.001
_refine_ls_shift/su_mean 0.000
_refine_ls_structure_factor_coef Fsqd
_refine_ls_weighting_details 'calc w=1/[\s^2^(Fo^2^)+(0.0230P)^2^+0.0000P] where P=(Fo^2^+2Fc^2^)/3'
_refine_ls_weighting_scheme calc
_refine_ls_wR_factor_gt 0.0775
_refine_ls_wR_factor_ref 0.0872
_reflns_number_gt 4714
_reflns_number_total 7873
_reflns_threshold_expression >2sigma(I)
_cod_data_source_file ICA-2012-392-454-458-4.cif
_cod_data_source_block eroom
_cod_original_sg_symbol_H-M P2(1)/n
_cod_database_code 1512655

loop_
_symmetry_equiv_pos_as_xyz
'x, y, z'
'-x+1/2, y+1/2, -z+1/2'
'-x, -y, -z'
'x-1/2, -y-1/2, z-1/2'

loop_
_atom_site_label
_atom_site_type_symbol
_atom_site_fract_x
_atom_site_fract_y
_atom_site_fract_z
_atom_site_U_iso_or_equiv
_atom_site_adp_type
_atom_site_occupancy
_atom_site_symmetry_multiplicity
_atom_site_calc_flag
_atom_site_refinement_flags
Er1 Er 0.437447(16) -0.120304(18) 0.033323(9) 0.02152(5) Uani 1 1 d .
O1 O 0.2915(2) -0.1771(2) -0.00391(12) 0.0272(9) Uani 1 1 d .
O2 O 0.3614(2) -0.1866(2) 0.11011(12) 0.0278(9) Uani 1 1 d .
O3 O 0.4865(2) -0.2152(2) -0.04028(12) 0.0252(9) Uani 1 1 d .
O4 O 0.5517(2) -0.2324(2) 0.07404(12) 0.0261(9) Uani 1 1 d .
O5 O 0.4277(2) 0.0068(2) -0.03964(12) 0.0213(8) Uani 1 1 d .
O6 O 0.3441(2) 0.0220(2) 0.06490(12) 0.0290(9) Uani 1 1 d .
N1 N 0.1377(3) -0.2626(3) -0.00977(16) 0.0265(11) Uani 1 1 d .
N2 N 0.0757(3) -0.3183(3) 0.02541(16) 0.0308(12) Uani 1 1 d .
N3 N 0.5391(3) -0.3653(3) -0.08784(15) 0.0314(11) Uani 1 1 d .
N4 N 0.5951(3) -0.4543(3) -0.07630(17) 0.0385(13) Uani 1 1 d .
N5 N 0.3022(3) 0.0413(3) -0.10973(15) 0.0205(10) Uani 1 1 d .
N6 N 0.2042(3) 0.0767(3) -0.11316(16) 0.0277(11) Uani 1 1 d .
C1 C 0.2220(3) -0.2244(3) 0.01920(19) 0.0228(12) Uani 1 1 d .
C2 C 0.2085(3) -0.2514(4) 0.07743(19) 0.0271(13) Uani 1 1 d .
C3 C 0.2798(3) -0.2252(4) 0.12094(19) 0.0260(13) Uani 1 1 d .
C4 C 0.2611(3) -0.2492(2) 0.18341(17) 0.0346(15) Uani 1 1 d D
H4B H 0.1881 -0.2520 0.1886 0.041 Uiso 1 1 calc R
C5 C 0.3072(4) -0.3576(3) 0.1981(2) 0.0537(18) Uani 1 1 d D
H5A H 0.2887 -0.3789 0.2363 0.080 Uiso 1 1 calc R
H5B H 0.3795 -0.3529 0.1972 0.080 Uiso 1 1 calc R
H5C H 0.2826 -0.4100 0.1702 0.080 Uiso 1 1 calc R
C6 C 0.3075(4) -0.1631(3) 0.22226(17) 0.0433(17) Uani 1 1 d D
H6B H 0.2767 -0.0949 0.2128 0.065 Uiso 1 1 calc R
H6C H 0.3789 -0.1590 0.2166 0.065 Uiso 1 1 calc R
H6D H 0.2965 -0.1804 0.2621 0.065 Uiso 1 1 calc R
C7 C 0.1169(3) -0.3085(4) 0.0772(2) 0.0247(13) Uani 1 1 d .
C8 C 0.0640(3) -0.3611(4) 0.12384(19) 0.0391(15) Uani 1 1 d .
H8A H 0.0064 -0.3995 0.1076 0.059 Uiso 1 1 calc R
H8B H 0.0419 -0.3076 0.1506 0.059 Uiso 1 1 calc R
H8C H 0.1091 -0.4106 0.1439 0.059 Uiso 1 1 calc R
C9 C 0.1092(3) -0.2539(4) -0.0686(2) 0.0278(13) Uani 1 1 d .
C10 C 0.1504(4) -0.1798(4) -0.1026(2) 0.0351(15) Uani 1 1 d .
H10A H 0.2015 -0.1352 -0.0873 0.042 Uiso 1 1 calc R
C11 C 0.1183(4) -0.1688(4) -0.1595(2) 0.0378(15) Uani 1 1 d .
H11A H 0.1483 -0.1183 -0.1831 0.045 Uiso 1 1 calc R
C12 C 0.0419(4) -0.2325(4) -0.1814(2) 0.0396(16) Uani 1 1 d .
H12A H 0.0181 -0.2250 -0.2198 0.048 Uiso 1 1 calc R
C13 C 0.0009(4) -0.3073(4) -0.1464(2) 0.0433(17) Uani 1 1 d .
H13A H -0.0504 -0.3520 -0.1614 0.052 Uiso 1 1 calc R
C14 C 0.0327(4) -0.3181(4) -0.0909(2) 0.0350(15) Uani 1 1 d .
H14A H 0.0029 -0.3690 -0.0674 0.042 Uiso 1 1 calc R
C15 C 0.5321(3) -0.3031(4) -0.03976(19) 0.0252(13) Uani 1 1 d .
C16 C 0.5847(3) -0.3589(3) 0.00456(18) 0.0236(13) Uani 1 1 d .
C17 C 0.5912(3) -0.3196(4) 0.06177(19) 0.0229(13) Uani 1 1 d .
C18 C 0.6464(2) -0.3811(4) 0.10778(14) 0.0326(11) Uani 1 1 d DU
H18A H 0.6402 -0.4580 0.0985 0.039 Uiso 1 1 calc R
C19 C 0.7569(3) -0.3513(4) 0.1083(2) 0.0580(7) Uani 1 1 d DU
H19A H 0.7807 -0.3571 0.0696 0.087 Uiso 1 1 calc R
H19B H 0.7950 -0.3992 0.1337 0.087 Uiso 1 1 calc R
H19C H 0.7655 -0.2785 0.1218 0.087 Uiso 1 1 calc R
C20 C 0.6030(4) -0.3623(5) 0.16634(16) 0.0560(7) Uani 1 1 d DU
H20A H 0.5318 -0.3774 0.1641 0.084 Uiso 1 1 calc R
H20B H 0.6138 -0.2886 0.1777 0.084 Uiso 1 1 calc R
H20C H 0.6360 -0.4090 0.1946 0.084 Uiso 1 1 calc R
C21 C 0.6208(4) -0.4518(4) -0.0220(2) 0.0326(14) Uani 1 1 d .
C22 C 0.6815(4) -0.5410(4) 0.0017(2) 0.0445(17) Uani 1 1 d .
H22A H 0.6925 -0.5925 -0.0284 0.067 Uiso 1 1 calc R
H22B H 0.6465 -0.5751 0.0324 0.067 Uiso 1 1 calc R
H22C H 0.7455 -0.5142 0.0168 0.067 Uiso 1 1 calc R
C23 C 0.4992(4) -0.3465(3) -0.1441(2) 0.0283(14) Uani 1 1 d .
C24 C 0.5550(3) -0.3810(4) -0.18858(19) 0.0363(13) Uani 1 1 d .
H24A H 0.6175 -0.4142 -0.1814 0.044 Uiso 1 1 calc R
C25 C 0.5173(4) -0.3658(4) -0.24395(19) 0.0413(15) Uani 1 1 d .
H25A H 0.5549 -0.3887 -0.2748 0.050 Uiso 1 1 calc R
C26 C 0.4274(4) -0.3190(4) -0.2550(2) 0.0454(17) Uani 1 1 d .
H26A H 0.4023 -0.3098 -0.2931 0.054 Uiso 1 1 calc R
C27 C 0.3731(4) -0.2847(4) -0.2092(2) 0.0432(17) Uani 1 1 d .
H27A H 0.3109 -0.2509 -0.2163 0.052 Uiso 1 1 calc R
C28 C 0.4090(4) -0.2994(4) -0.1532(2) 0.0348(15) Uani 1 1 d .
H28A H 0.3715 -0.2773 -0.1221 0.042 Uiso 1 1 calc R
C29 C 0.3375(3) 0.0356(3) -0.05511(18) 0.0196(12) Uani 1 1 d .
C30 C 0.2594(3) 0.0680(3) -0.02067(18) 0.0225(12) Uani 1 1 d .
C31 C 0.2723(4) 0.0684(4) 0.04043(19) 0.0284(14) Uani 1 1 d .
C32 C 0.1988(3) 0.1239(3) 0.07638(14) 0.0316(11) Uani 1 1 d DU
H32A H 0.1466 0.1581 0.0511 0.038 Uiso 1 1 calc R
C33 C 0.2528(4) 0.2085(4) 0.1126(2) 0.0580(7) Uani 1 1 d DU
H33A H 0.2731 0.2664 0.0881 0.087 Uiso 1 1 calc R
H33B H 0.3116 0.1775 0.1321 0.087 Uiso 1 1 calc R
H33C H 0.2083 0.2358 0.1409 0.087 Uiso 1 1 calc R
C34 C 0.1505(4) 0.0442(4) 0.1152(2) 0.0560(7) Uani 1 1 d DU
H34A H 0.1229 -0.0144 0.0923 0.084 Uiso 1 1 calc R
H34B H 0.0972 0.0788 0.1352 0.084 Uiso 1 1 calc R
H34C H 0.2003 0.0171 0.1431 0.084 Uiso 1 1 calc R
C35 C 0.1807(3) 0.0932(3) -0.0598(2) 0.0293(14) Uani 1 1 d .
C36 C 0.0765(3) 0.1301(4) -0.05021(19) 0.0400(15) Uani 1 1 d .
H36A H 0.0366 0.1255 -0.0860 0.060 Uiso 1 1 calc R
H36B H 0.0782 0.2035 -0.0370 0.060 Uiso 1 1 calc R
H36C H 0.0472 0.0854 -0.0214 0.060 Uiso 1 1 calc R
C37 C 0.3539(4) 0.0227(4) -0.16112(19) 0.0276(14) Uani 1 1 d .
C38 C 0.4402(4) -0.0334(4) -0.1612(2) 0.0311(14) Uani 1 1 d .
H38A H 0.4686 -0.0616 -0.1267 0.037 Uiso 1 1 calc R
C39 C 0.4861(4) -0.0486(4) -0.2120(2) 0.0402(16) Uani 1 1 d .
H39A H 0.5477 -0.0847 -0.2126 0.048 Uiso 1 1 calc R
C40 C 0.4412(4) -0.0107(4) -0.2619(2) 0.0455(17) Uani 1 1 d .
H40A H 0.4724 -0.0216 -0.2967 0.055 Uiso 1 1 calc R
C41 C 0.3532(4) 0.0420(4) -0.2623(2) 0.0389(16) Uani 1 1 d .
H41A H 0.3228 0.0662 -0.2971 0.047 Uiso 1 1 calc R
C42 C 0.3090(4) 0.0597(4) -0.2115(2) 0.0320(14) Uani 1 1 d .
H42A H 0.2481 0.0972 -0.2110 0.038 Uiso 1 1 calc R

loop_
_atom_site_aniso_label
_atom_site_aniso_U_11
_atom_site_aniso_U_22
_atom_site_aniso_U_33
_atom_site_aniso_U_23
_atom_site_aniso_U_13
_atom_site_aniso_U_12
Er1 0.02443(10) 0.02260(10) 0.01744(9) 0.00144(14) -0.00031(7) 0.00234(15)
O1 0.0301(18) 0.0322(19) 0.0192(18) 0.0084(15) 0.0024(15) -0.0022(16)
O2 0.0222(18) 0.039(2) 0.0224(18) 0.0078(15) -0.0003(15) -0.0056(16)
O3 0.0317(19) 0.0226(18) 0.0212(18) 0.0006(14) -0.0002(15) 0.0100(16)
O4 0.0327(19) 0.0237(18) 0.0216(18) 0.0018(15) -0.0024(15) 0.0047(16)
O5 0.0207(17) 0.0272(18) 0.0159(17) -0.0010(14) -0.0014(14) 0.0058(15)
O6 0.0355(19) 0.0316(19) 0.0197(18) -0.0027(15) -0.0021(15) 0.0069(17)
N1 0.025(2) 0.022(2) 0.033(2) 0.0013(18) 0.0014(19) -0.0012(19)
N2 0.030(2) 0.032(2) 0.030(2) 0.0025(19) 0.004(2) 0.003(2)
N3 0.038(2) 0.034(3) 0.022(2) -0.004(2) 0.0008(17) 0.004(2)
N4 0.055(3) 0.029(3) 0.031(3) 0.001(2) 0.004(2) 0.006(2)
N5 0.022(2) 0.022(2) 0.016(2) -0.0008(17) -0.0039(17) -0.0003(18)
N6 0.032(2) 0.025(2) 0.026(2) 0.0034(18) -0.0011(19) 0.0083(19)
C1 0.026(3) 0.021(3) 0.022(3) -0.002(2) -0.001(2) 0.010(2)
C2 0.025(3) 0.030(3) 0.026(3) 0.000(2) 0.005(2) 0.007(2)
C3 0.030(3) 0.023(3) 0.025(3) 0.004(2) 0.000(2) 0.012(2)
C4 0.033(3) 0.045(3) 0.026(3) 0.009(2) 0.009(2) 0.001(3)
C5 0.055(3) 0.070(4) 0.036(3) 0.027(3) 0.011(3) 0.016(3)
C6 0.051(3) 0.064(4) 0.015(3) 0.003(3) 0.007(2) 0.001(3)
C7 0.015(2) 0.027(3) 0.033(3) 0.010(2) 0.005(2) 0.007(2)
C8 0.037(3) 0.044(4) 0.037(3) 0.006(3) 0.015(2) -0.011(3)
C9 0.022(3) 0.033(3) 0.028(3) -0.002(2) 0.000(2) 0.006(2)
C10 0.038(3) 0.024(3) 0.043(3) 0.001(2) -0.006(3) 0.001(3)
C11 0.041(3) 0.044(3) 0.028(3) 0.003(2) -0.007(3) -0.002(3)
C12 0.041(3) 0.056(4) 0.021(3) -0.010(3) -0.004(2) 0.000(3)
C13 0.039(3) 0.061(4) 0.029(3) -0.018(3) -0.009(3) 0.001(3)
C14 0.025(3) 0.034(3) 0.046(4) -0.009(3) 0.003(3) -0.001(3)
C15 0.024(3) 0.032(3) 0.021(3) -0.002(2) 0.008(2) -0.005(2)
C16 0.026(2) 0.020(3) 0.026(3) 0.000(2) 0.008(2) 0.001(2)
C17 0.014(2) 0.026(3) 0.030(3) 0.001(2) 0.008(2) 0.002(2)
C18 0.041(2) 0.022(2) 0.034(2) 0.012(3) -0.0049(19) 0.013(3)
C19 0.0571(9) 0.0583(10) 0.0587(10) -0.0007(7) 0.0020(7) -0.0009(7)
C20 0.0568(9) 0.0564(9) 0.0552(9) 0.0005(7) 0.0060(7) 0.0013(7)
C21 0.043(3) 0.024(3) 0.031(3) 0.004(2) 0.010(2) -0.005(3)
C22 0.068(4) 0.024(3) 0.042(3) 0.001(3) 0.015(3) 0.017(3)
C23 0.036(3) 0.023(3) 0.026(3) -0.004(2) 0.001(2) -0.010(2)
C24 0.040(3) 0.036(3) 0.033(3) 0.003(3) 0.006(2) -0.003(3)
C25 0.054(3) 0.045(3) 0.026(3) -0.008(3) 0.012(2) -0.021(3)
C26 0.045(3) 0.068(4) 0.022(3) -0.005(3) -0.008(3) -0.026(3)
C27 0.037(3) 0.051(4) 0.041(3) -0.005(3) -0.006(3) -0.016(3)
C28 0.047(3) 0.043(3) 0.015(3) -0.006(2) 0.005(2) -0.011(3)
C29 0.028(3) 0.012(2) 0.018(3) -0.0008(19) -0.003(2) -0.002(2)
C30 0.027(3) 0.022(3) 0.019(3) 0.000(2) 0.005(2) 0.002(2)
C31 0.037(3) 0.030(3) 0.018(3) 0.000(2) -0.002(2) -0.006(2)
C32 0.032(2) 0.041(3) 0.022(2) -0.005(2) 0.0049(18) 0.021(2)
C33 0.0571(9) 0.0583(10) 0.0587(10) -0.0007(7) 0.0020(7) -0.0009(7)
C34 0.0568(9) 0.0564(9) 0.0552(9) 0.0005(7) 0.0060(7) 0.0013(7)
C35 0.030(3) 0.027(3) 0.030(3) 0.002(2) -0.006(2) 0.007(2)
C36 0.026(3) 0.050(3) 0.043(3) 0.003(3) -0.001(2) 0.010(3)
C37 0.045(3) 0.021(3) 0.017(3) -0.001(2) -0.002(2) -0.001(2)
C38 0.036(3) 0.031(3) 0.027(3) 0.002(2) 0.000(2) 0.001(3)
C39 0.047(3) 0.045(3) 0.030(3) -0.007(3) 0.010(3) 0.003(3)
C40 0.070(4) 0.050(4) 0.018(3) -0.007(3) 0.010(3) -0.007(3)
C41 0.050(3) 0.043(3) 0.023(3) -0.003(3) -0.004(3) 0.001(3)
C42 0.042(3) 0.030(3) 0.024(3) -0.003(2) -0.002(2) -0.002(3)

loop_
_atom_type_symbol
_atom_type_description
_atom_type_scat_dispersion_real
_atom_type_scat_dispersion_imag
_atom_type_scat_source
C C 0.0033 0.0016 'International Tables Vol C Tables 4.2.6.8 and 6.1.1.4'
H H 0.0000 0.0000 'International Tables Vol C Tables 4.2.6.8 and 6.1.1.4'
N N 0.0061 0.0033 'International Tables Vol C Tables 4.2.6.8 and 6.1.1.4'
O O 0.0106 0.0060 'International Tables Vol C Tables 4.2.6.8 and 6.1.1.4'
Er Er -0.2586 4.9576 'International Tables Vol C Tables 4.2.6.8 and 6.1.1.4'

loop_
_geom_angle_atom_site_label_1
_geom_angle_atom_site_label_2
_geom_angle_atom_site_label_3
_geom_angle
_geom_angle_site_symmetry_1
_geom_angle_site_symmetry_3
O3 Er1 O1 79.07(11) . .
O3 Er1 O4 76.75(10) . .
O1 Er1 O4 122.11(11) . .
O3 Er1 O2 125.18(11) . .
O1 Er1 O2 76.77(10) . .
O4 Er1 O2 75.97(11) . .
O3 Er1 O5 97.11(10) . 3_655
O1 Er1 O5 154.00(10) . 3_655
O4 Er1 O5 81.08(10) . 3_655
O2 Er1 O5 123.97(10) . 3_655
O3 Er1 O6 147.57(10) . .
O1 Er1 O6 83.95(11) . .
O4 Er1 O6 135.39(10) . .
O2 Er1 O6 76.35(11) . .
O5 Er1 O6 86.25(10) 3_655 .
O3 Er1 O5 79.16(10) . .
O1 Er1 O5 85.16(10) . .
O4 Er1 O5 138.46(10) . .
O2 Er1 O5 144.93(10) . .
O5 Er1 O5 68.90(11) 3_655 .
O6 Er1 O5 72.00(10) . .
O3 Er1 Er1 87.69(8) . 3_655
O1 Er1 Er1 119.31(7) . 3_655
O4 Er1 Er1 111.33(8) . 3_655
O2 Er1 Er1 146.73(8) . 3_655
O5 Er1 Er1 34.73(7) 3_655 3_655
O6 Er1 Er1 76.82(8) . 3_655
O5 Er1 Er1 34.17(7) . 3_655
C1 O1 Er1 130.2(3) . .
C3 O2 Er1 138.1(3) . .
C15 O3 Er1 128.6(3) . .
C17 O4 Er1 137.2(3) . .
C29 O5 Er1 124.3(3) . 3_655
C29 O5 Er1 114.5(3) . .
Er1 O5 Er1 111.10(11) 3_655 .
C31 O6 Er1 129.3(3) . .
C1 N1 N2 112.7(4) . .
C1 N1 C9 129.1(4) . .
N2 N1 C9 118.2(4) . .
C7 N2 N1 105.1(4) . .
N4 N3 C15 111.2(4) . .
N4 N3 C23 120.0(4) . .
C15 N3 C23 128.7(4) . .
C21 N4 N3 106.9(4) . .
C29 N5 N6 111.4(3) . .
C29 N5 C37 128.6(4) . .
N6 N5 C37 119.8(3) . .
C35 N6 N5 105.2(3) . .
O1 C1 N1 124.4(4) . .
O1 C1 C2 131.1(4) . .
N1 C1 C2 104.4(4) . .
C3 C2 C1 121.6(4) . .
C3 C2 C7 133.0(4) . .
C1 C2 C7 105.4(4) . .
O2 C3 C2 121.7(4) . .
O2 C3 C4 117.4(4) . .
C2 C3 C4 120.8(4) . .
C3 C4 C6 110.4(3) . .
C3 C4 C5 108.0(3) . .
C6 C4 C5 110.5(4) . .
N2 C7 C2 112.2(4) . .
N2 C7 C8 116.1(4) . .
C2 C7 C8 131.6(4) . .
C10 C9 C14 119.6(5) . .
C10 C9 N1 121.5(4) . .
C14 C9 N1 118.8(4) . .
C9 C10 C11 120.8(5) . .
C12 C11 C10 119.4(5) . .
C13 C12 C11 119.1(5) . .
C14 C13 C12 121.4(5) . .
C13 C14 C9 119.7(5) . .
O3 C15 N3 122.8(4) . .
O3 C15 C16 131.8(4) . .
N3 C15 C16 105.4(4) . .
C15 C16 C21 104.9(4) . .
C15 C16 C17 121.5(4) . .
C21 C16 C17 133.5(4) . .
O4 C17 C16 120.6(4) . .
O4 C17 C18 119.2(4) . .
C16 C17 C18 120.2(4) . .
C17 C18 C19 109.1(4) . .
C17 C18 C20 111.5(4) . .
C19 C18 C20 111.3(4) . .
N4 C21 C16 111.5(4) . .
N4 C21 C22 117.6(4) . .
C16 C21 C22 130.9(4) . .
C28 C23 C24 122.2(4) . .
C28 C23 N3 121.0(4) . .
C24 C23 N3 116.8(4) . .
C23 C24 C25 118.3(5) . .
C26 C25 C24 121.6(5) . .
C25 C26 C27 118.7(5) . .
C28 C27 C26 120.9(5) . .
C23 C28 C27 118.4(5) . .
O5 C29 N5 124.3(4) . .
O5 C29 C30 129.0(4) . .
N5 C29 C30 106.7(4) . .
C35 C30 C29 104.5(4) . .
C35 C30 C31 134.8(4) . .
C29 C30 C31 120.7(4) . .
O6 C31 C30 121.0(4) . .
O6 C31 C32 118.5(4) . .
C30 C31 C32 120.5(4) . .
C31 C32 C34 109.7(4) . .
C31 C32 C33 109.3(4) . .
C34 C32 C33 109.5(3) . .
N6 C35 C30 112.2(4) . .
N6 C35 C36 117.1(4) . .
C30 C35 C36 130.7(4) . .
C38 C37 C42 121.0(5) . .
C38 C37 N5 122.1(4) . .
C42 C37 N5 116.8(4) . .
C37 C38 C39 119.3(5) . .
C40 C39 C38 119.2(5) . .
C41 C40 C39 121.8(5) . .
C40 C41 C42 119.0(5) . .
C41 C42 C37 119.7(5) . .

loop_
_geom_bond_atom_site_label_1
_geom_bond_atom_site_label_2
_geom_bond_distance
_geom_bond_site_symmetry_2
Er1 O3 2.232(3) .
Er1 O1 2.238(3) .
Er1 O4 2.276(3) .
Er1 O2 2.278(3) .
Er1 O5 2.319(3) 3_655
Er1 O6 2.340(3) .
Er1 O5 2.352(3) .
Er1 Er1 3.8519(5) 3_655
O1 C1 1.258(5) .
O2 C3 1.241(5) .
O3 C15 1.272(5) .
O4 C17 1.265(5) .
O5 C29 1.307(5) .
O5 Er1 2.319(3) 3_655
O6 C31 1.250(5) .
N1 C1 1.386(6) .
N1 N2 1.395(5) .
N1 C9 1.424(6) .
N2 C7 1.321(6) .
N3 N4 1.377(5) .
N3 C15 1.385(6) .
N3 C23 1.427(6) .
N4 C21 1.309(6) .
N5 C29 1.352(5) .
N5 N6 1.395(5) .
N5 C37 1.442(6) .
N6 C35 1.324(6) .
C1 C2 1.431(6) .
C2 C3 1.412(6) .
C2 C7 1.432(6) .
C3 C4 1.532(6) .
C4 C6 1.538(4) .
C4 C5 1.540(4) .
C7 C8 1.492(6) .
C9 C10 1.367(7) .
C9 C14 1.397(6) .
C10 C11 1.395(6) .
C11 C12 1.389(7) .
C12 C13 1.387(7) .
C13 C14 1.362(7) .
C15 C16 1.422(6) .
C16 C21 1.428(6) .
C16 C17 1.433(6) .
C17 C18 1.504(6) .
C18 C19 1.538(4) .
C18 C20 1.539(4) .
C21 C22 1.489(7) .
C23 C28 1.364(7) .
C23 C24 1.387(6) .
C24 C25 1.390(6) .
C25 C26 1.365(7) .
C26 C27 1.400(7) .
C27 C28 1.395(7) .
C29 C30 1.419(6) .
C30 C35 1.410(6) .
C30 C31 1.439(6) .
C31 C32 1.506(6) .
C32 C34 1.528(4) .
C32 C33 1.533(4) .
C35 C36 1.509(6) .
C37 C38 1.365(7) .
C37 C42 1.388(6) .
C38 C39 1.385(7) .
C39 C40 1.382(7) .
C40 C41 1.361(7) .
C41 C42 1.378(7) .
